data_7049795
loop_
_publ_author_name
'Lakma, Avinash'
'Hossain, Sayed Muktar'
'van Leusen, Jan'
'K\"ogerler, Paul'
'Singh, Akhilesh Kumar'

_publ_section_title
;
 Tetranuclear Mn<sup>II</sup>, Co<sup>II</sup>, Cu<sup>II</sup> and
 Zn<sup>II</sup> grid complexes of an unsymmetrical ditopic ligand:
 synthesis, structure, redox and magnetic properties.
;
_journal_issue 22
_journal_name_full 'Dalton transactions (Cambridge, England : 2003)'
_journal_page_first 7766
_journal_page_last 7777
_journal_paper_doi 10.1039/c9dt01041f
_journal_volume 48
_journal_year 2019
_chemical_formula_sum 'C66 H52 Mn4 N13 O16'
_chemical_formula_weight 1502.96
_space_group_crystal_system orthorhombic
_space_group_IT_number 33
_space_group_name_Hall 'P 2c -2n'
_space_group_name_H-M_alt 'P n a 21'
_symmetry_space_group_name_Hall 'P 2c -2n'
_symmetry_space_group_name_H-M 'P n a 21'
_atom_sites_solution_hydrogens geom
_audit_creation_method SHELXL-2016/6
_audit_update_record
;
2018-01-10 deposited with the CCDC.    2019-04-23 downloaded from the CCDC.
;
_cell_angle_alpha 90
_cell_angle_beta 90
_cell_angle_gamma 90
_cell_formula_units_Z 4
_cell_length_a 20.9896(14)
_cell_length_b 12.6767(9)
_cell_length_c 23.7412(16)
_cell_measurement_reflns_used 15875
_cell_measurement_temperature 110(2)
_cell_measurement_theta_max 28.586
_cell_measurement_theta_min 2.064
_cell_volume 6317.0(7)
_computing_structure_refinement 'SHELXL-2016/6 (Sheldrick, 2016)'
_diffrn_ambient_temperature 110(2)
_diffrn_measured_fraction_theta_full 0.999
_diffrn_measured_fraction_theta_max 0.988
_diffrn_measurement_device_type 'Bruker D8 Venture'
_diffrn_radiation_type MoK\a
_diffrn_radiation_wavelength 0.71073
_diffrn_reflns_av_R_equivalents 0.2041
_diffrn_reflns_av_unetI/netI 0.1277
_diffrn_reflns_Laue_measured_fraction_full 0.999
_diffrn_reflns_Laue_measured_fraction_max 0.988
_diffrn_reflns_limit_h_max 28
_diffrn_reflns_limit_h_min -28
_diffrn_reflns_limit_k_max 16
_diffrn_reflns_limit_k_min -16
_diffrn_reflns_limit_l_max 31
_diffrn_reflns_limit_l_min -31
_diffrn_reflns_number 183518
_diffrn_reflns_point_group_measured_fraction_full 0.999
_diffrn_reflns_point_group_measured_fraction_max 0.988
_diffrn_reflns_theta_full 25.242
_diffrn_reflns_theta_max 28.586
_diffrn_reflns_theta_min 2.064
_diffrn_source 'fine-focus sealed tube'
_exptl_absorpt_coefficient_mu 0.864
_exptl_absorpt_correction_T_max 0.841
_exptl_absorpt_correction_T_min 0.813
_exptl_absorpt_correction_type empirical
_exptl_absorpt_process_details empirical
_exptl_crystal_colour Red
_exptl_crystal_density_diffrn 1.580
_exptl_crystal_description Block
_exptl_crystal_F_000 3068
_exptl_crystal_size_max 0.4
_exptl_crystal_size_mid 0.2
_exptl_crystal_size_min 0.2
_refine_diff_density_max 0.490
_refine_diff_density_min -0.375
_refine_diff_density_rms 0.087
_refine_ls_abs_structure_details
;
 Refined as an inversion twin.
;
_refine_ls_abs_structure_Flack 0.09(2)
_refine_ls_extinction_method none
_refine_ls_goodness_of_fit_ref 1.004
_refine_ls_hydrogen_treatment constr
_refine_ls_matrix_type full
_refine_ls_number_parameters 904
_refine_ls_number_reflns 15875
_refine_ls_number_restraints 1
_refine_ls_restrained_S_all 1.004
_refine_ls_R_factor_all 0.1608
_refine_ls_R_factor_gt 0.0617
_refine_ls_shift/su_max 0.000
_refine_ls_shift/su_mean 0.000
_refine_ls_structure_factor_coef Fsqd
_refine_ls_weighting_details 'w=1/[\s^2^(Fo^2^)+(0.0426P)^2^+3.1194P] where P=(Fo^2^+2Fc^2^)/3'
_refine_ls_weighting_scheme calc
_refine_ls_wR_factor_gt 0.0925
_refine_ls_wR_factor_ref 0.1166
_reflns_Friedel_coverage 0.955
_reflns_Friedel_fraction_full 1.000
_reflns_Friedel_fraction_max 0.988
_reflns_number_gt 8861
_reflns_number_total 15875
_reflns_threshold_expression 'I > 2\s(I)'
_cod_data_source_file c9dt01041f2.cif
_cod_data_source_block Mn_grid
_cod_depositor_comments 'Adding full bibliography for 7049795--7049798.cif.'
_cod_database_code 7049795
_shelx_shelxl_version_number 2016/6
_shelx_space_group_comment
;
The symmetry employed for this shelxl refinement is uniquely defined
by the following loop, which should always be used as a source of
symmetry information in preference to the above space-group names.
They are only intended as comments.
;

loop_
_space_group_symop_operation_xyz
'x, y, z'
'-x, -y, z+1/2'
'-x+1/2, y+1/2, z+1/2'
'x+1/2, -y+1/2, z'

loop_
_atom_site_label
_atom_site_type_symbol
_atom_site_fract_x
_atom_site_fract_y
_atom_site_fract_z
_atom_site_U_iso_or_equiv
_atom_site_adp_type
_atom_site_occupancy
_atom_site_site_symmetry_order
_atom_site_calc_flag
_atom_site_refinement_flags_posn
_atom_site_refinement_flags_adp
_atom_site_refinement_flags_occupancy
_atom_site_disorder_assembly
_atom_site_disorder_group
Mn1 Mn 0.69403(5) 0.12012(10) 0.72332(5) 0.0245(3) Uani 1 1 d . . . A 4
Mn4 Mn 0.82785(5) 0.02781(7) 0.82706(5) 0.0244(3) Uani 1 1 d . . . A 4
Mn2 Mn 0.57367(5) 0.03494(7) 0.83780(5) 0.0250(3) Uani 1 1 d . . . A 4
Mn3 Mn 0.70889(5) 0.12015(10) 0.94222(5) 0.0261(3) Uani 1 1 d . . . A 4
O14 O 0.4835(2) 0.0287(4) 0.7702(2) 0.0362(14) Uani 1 1 d . . . A 4
O15 O 0.6381(2) 0.1495(3) 0.8801(2) 0.0263(12) Uani 1 1 d . . . A 4
O13 O 0.4232(2) 0.1326(4) 0.7148(2) 0.0347(13) Uani 1 1 d . . . A 4
C5 C 0.6249(4) -0.2355(6) 0.9912(3) 0.0312(19) Uani 1 1 d . . . A 4
H5 H 0.610141 -0.304505 0.999792 0.037 Uiso 1 1 calc R U . A 4
N12 N 0.7023(3) 0.2941(5) 0.9352(3) 0.0225(16) Uani 1 1 d . . . A 4
N10 N 0.5441(3) 0.1965(4) 0.8108(2) 0.0238(15) Uani 1 1 d . . . A 4
N11 N 0.6545(3) 0.3286(4) 0.8981(2) 0.0246(14) Uani 1 1 d . . . A 4
C54 C 0.5570(3) 0.3814(5) 0.8218(3) 0.0226(17) Uani 1 1 d . . . A 4
H54 H 0.578644 0.438735 0.838989 0.027 Uiso 1 1 calc R U . A 4
C56 C 0.6256(3) 0.2500(5) 0.8735(3) 0.0220(17) Uani 1 1 d . . . A 4
C55 C 0.5743(3) 0.2781(5) 0.8344(4) 0.0215(16) Uani 1 1 d . . . A 4
C57 C 0.7219(4) 0.4816(5) 0.9455(4) 0.038(2) Uani 1 1 d . . . A 4
H57A H 0.698621 0.484938 0.909792 0.057 Uiso 1 1 calc R U . A 4
H57B H 0.762147 0.520150 0.941978 0.057 Uiso 1 1 calc R U . A 4
H57C H 0.696044 0.513676 0.975390 0.057 Uiso 1 1 calc R U . A 4
C59 C 0.7844(3) 0.3429(5) 1.0009(3) 0.0244(17) Uani 1 1 d . . . A 4
C51 C 0.4972(3) 0.2145(5) 0.7740(3) 0.0234(18) Uani 1 1 d . . . A 4
C53 C 0.5085(4) 0.4000(5) 0.7844(3) 0.0292(18) Uani 1 1 d . . . A 4
H53 H 0.496107 0.470163 0.775578 0.035 Uiso 1 1 calc R U . A 4
C52 C 0.4778(3) 0.3145(5) 0.7597(3) 0.0272(18) Uani 1 1 d . . . A 4
H52 H 0.444120 0.324969 0.733491 0.033 Uiso 1 1 calc R U . A 4
C58 C 0.7353(4) 0.3688(5) 0.9601(3) 0.0298(19) Uani 1 1 d . . . A 4
C64 C 0.8070(4) 0.2396(7) 1.0132(4) 0.036(2) Uani 1 1 d . . . A 4
C49 C 0.3907(4) 0.0401(6) 0.6926(4) 0.046(2) Uani 1 1 d . . . A 4
H49A H 0.421548 -0.017085 0.687293 0.070 Uiso 1 1 calc R U . A 4
H49B H 0.371059 0.057672 0.656343 0.070 Uiso 1 1 calc R U . A 4
H49C H 0.357705 0.017573 0.719160 0.070 Uiso 1 1 calc R U . A 4
C63 C 0.8557(5) 0.2289(6) 1.0524(4) 0.048(3) Uani 1 1 d . . . A 4
H63 H 0.871813 0.160152 1.059624 0.058 Uiso 1 1 calc R U . A 4
C61 C 0.8594(4) 0.4133(6) 1.0700(4) 0.044(2) Uani 1 1 d . . . A 4
H61 H 0.876228 0.472236 1.089737 0.053 Uiso 1 1 calc R U . A 4
C62 C 0.8818(4) 0.3121(7) 1.0811(4) 0.055(3) Uani 1 1 d . . . A 4
H62 H 0.914485 0.300842 1.108068 0.066 Uiso 1 1 calc R U . A 4
C60 C 0.8130(4) 0.4267(6) 1.0302(3) 0.034(2) Uani 1 1 d . . . A 4
H60 H 0.799368 0.496466 1.021992 0.041 Uiso 1 1 calc R U . A 4
O10 O 0.9179(2) 0.0179(4) 0.8968(2) 0.0320(13) Uani 1 1 d . . . A 4
O11 O 0.7660(2) 0.1447(3) 0.7852(2) 0.0249(12) Uani 1 1 d . . . A 4
O9 O 0.9806(2) 0.1190(4) 0.9521(2) 0.0291(12) Uani 1 1 d . . . A 4
O12 O 0.6215(3) 0.1596(4) 0.6729(2) 0.0454(16) Uani 1 1 d . . . A 4
N9 N 0.7005(3) 0.2924(5) 0.7347(3) 0.0255(18) Uani 1 1 d . . . A 4
N7 N 0.8585(3) 0.1861(4) 0.8566(2) 0.0220(14) Uani 1 1 d . . . A 4
C39 C 0.8289(3) 0.2701(5) 0.8347(4) 0.0193(15) Uani 1 1 d . . . A 4
C42 C 0.6667(3) 0.3705(5) 0.7143(3) 0.0204(16) Uani 1 1 d . . . A 4
C36 C 0.9250(4) 0.3027(5) 0.9104(3) 0.0256(18) Uani 1 1 d . . . A 4
H36 H 0.958615 0.312159 0.936748 0.031 Uiso 1 1 calc R U . A 4
C41 C 0.6788(4) 0.4834(6) 0.7328(4) 0.041(2) Uani 1 1 d . . . A 4
H41A H 0.701945 0.483250 0.768681 0.061 Uiso 1 1 calc R U . A 4
H41B H 0.638038 0.519997 0.737592 0.061 Uiso 1 1 calc R U . A 4
H41C H 0.704255 0.519703 0.704177 0.061 Uiso 1 1 calc R U . A 4
C38 C 0.8451(3) 0.3715(5) 0.8494(3) 0.030(2) Uani 1 1 d . . . A 4
H38 H 0.822838 0.429499 0.833429 0.036 Uiso 1 1 calc R U . A 4
C45 C 0.5352(4) 0.4289(7) 0.6118(4) 0.039(2) Uani 1 1 d . . . A 4
H45 H 0.514762 0.489878 0.597183 0.047 Uiso 1 1 calc R U . A 4
C37 C 0.8936(4) 0.3890(6) 0.8873(3) 0.0302(18) Uani 1 1 d . . . A 4
H37 H 0.905458 0.458744 0.897439 0.036 Uiso 1 1 calc R U . A 4
C43 C 0.6161(3) 0.3505(5) 0.6732(3) 0.0257(17) Uani 1 1 d . . . A 4
C34 C 0.9344(4) 0.1029(6) 0.9148(3) 0.0282(18) Uani 1 1 d . . . A 4
C35 C 0.9062(3) 0.2035(5) 0.8943(3) 0.0229(17) Uani 1 1 d . . . A 4
C48 C 0.5962(4) 0.2475(6) 0.6557(3) 0.029(2) Uani 1 1 d . . . A 4
C44 C 0.5838(4) 0.4375(6) 0.6495(3) 0.031(2) Uani 1 1 d . . . A 4
H44 H 0.596684 0.506305 0.660504 0.037 Uiso 1 1 calc R U . A 4
C47 C 0.5458(4) 0.2414(7) 0.6169(3) 0.038(2) Uani 1 1 d . . . A 4
H47 H 0.531698 0.173600 0.605276 0.046 Uiso 1 1 calc R U . A 4
C33 C 1.0147(4) 0.0255(6) 0.9707(3) 0.043(2) Uani 1 1 d . . . A 4
H33A H 0.984211 -0.026200 0.985421 0.065 Uiso 1 1 calc R U . A 4
H33B H 1.044864 0.044901 1.000489 0.065 Uiso 1 1 calc R U . A 4
H33C H 1.037907 -0.005128 0.938907 0.065 Uiso 1 1 calc R U . A 4
C46 C 0.5163(4) 0.3279(7) 0.5951(4) 0.042(2) Uani 1 1 d . . . A 4
H46 H 0.482864 0.319548 0.568466 0.050 Uiso 1 1 calc R U . A 4
C50 C 0.4679(4) 0.1151(6) 0.7528(3) 0.0278(18) Uani 1 1 d . . . A 4
C40 C 0.7778(3) 0.2434(6) 0.7943(3) 0.0225(17) Uani 1 1 d . . . A 4
C7 C 0.6929(3) -0.1201(6) 0.9405(4) 0.0234(19) Uani 1 1 d . . . A 4
C8 C 0.7433(3) -0.0955(5) 0.8988(3) 0.0242(18) Uani 1 1 d . . . A 4
C10 C 0.8457(4) -0.2202(6) 0.8096(3) 0.030(2) Uani 1 1 d . . . A 4
C3 C 0.6219(4) -0.0515(5) 1.0044(3) 0.0267(18) Uani 1 1 d . . . A 4
C4 C 0.5989(4) -0.1495(6) 1.0183(3) 0.0311(19) Uani 1 1 d . . . A 4
H4 H 0.566275 -0.157782 1.045704 0.037 Uiso 1 1 calc R U . A 4
C16 C 0.9019(4) -0.0983(5) 0.7410(3) 0.0248(19) Uani 1 1 d . . . A 4
C11 C 0.8937(3) -0.1986(5) 0.7679(3) 0.0292(19) Uani 1 1 d . . . A 4
C14 C 0.9844(4) -0.1735(6) 0.6811(4) 0.043(2) Uani 1 1 d . . . A 4
H14 H 1.014135 -0.165252 0.651257 0.051 Uiso 1 1 calc R U . A 4
C12 C 0.9354(4) -0.2813(6) 0.7514(4) 0.039(2) Uani 1 1 d . . . A 4
H12 H 0.932097 -0.347464 0.769917 0.047 Uiso 1 1 calc R U . A 4
C6 C 0.6716(4) -0.2217(6) 0.9520(3) 0.0292(19) Uani 1 1 d . . . A 4
H6 H 0.689423 -0.280539 0.932844 0.035 Uiso 1 1 calc R U . A 4
C13 C 0.9798(4) -0.2696(6) 0.7100(4) 0.049(3) Uani 1 1 d . . . A 4
H13 H 1.007518 -0.326264 0.700733 0.059 Uiso 1 1 calc R U . A 4
C15 C 0.9459(4) -0.0920(6) 0.6964(3) 0.033(2) Uani 1 1 d . . . A 4
H15 H 0.948883 -0.027701 0.675974 0.039 Uiso 1 1 calc R U . A 4
C2 C 0.5950(5) 0.0464(7) 1.0297(4) 0.048(3) Uani 1 1 d . . . A 4
O3 O 0.7578(2) 0.0038(3) 0.8913(2) 0.0277(12) Uani 1 1 d . . . A 4
O1 O 0.6210(3) 0.1352(4) 1.0134(2) 0.0430(15) Uani 1 1 d . . . A 4
O2 O 0.5507(3) 0.0411(4) 1.0648(3) 0.0471(17) Uani 1 1 d . . . A 4
O4 O 0.8696(2) -0.0129(3) 0.7539(2) 0.0300(13) Uani 1 1 d . . . A 4
N2 N 0.7695(3) -0.1768(4) 0.8736(3) 0.0274(16) Uani 1 1 d . . . A 4
N3 N 0.8153(2) -0.1441(4) 0.8349(3) 0.0258(14) Uani 1 1 d . . . A 4
N1 N 0.6688(3) -0.0364(4) 0.9666(2) 0.0263(15) Uani 1 1 d . . . A 4
N6 N 0.5812(3) -0.1366(4) 0.8272(3) 0.0261(15) Uani 1 1 d . . . A 4
N5 N 0.6259(3) -0.1716(4) 0.7869(3) 0.0305(16) Uani 1 1 d . . . A 4
N4 N 0.7297(3) -0.0353(4) 0.6947(2) 0.0261(14) Uani 1 1 d . . . A 4
O7 O 0.6446(2) 0.0075(3) 0.7737(2) 0.0260(12) Uani 1 1 d . . . A 4
O5 O 0.7810(3) 0.1296(4) 0.6520(2) 0.0398(15) Uani 1 1 d . . . A 4
O8 O 0.5299(2) -0.0060(3) 0.9108(2) 0.0275(12) Uani 1 1 d . . . A 4
O6 O 0.8437(3) 0.0392(5) 0.5931(3) 0.0495(16) Uani 1 1 d . . . A 4
C32 C 0.4959(3) -0.0901(5) 0.9230(3) 0.0269(18) Uani 1 1 d . . . A 4
C23 C 0.7019(3) -0.1189(7) 0.7195(4) 0.030(2) Uani 1 1 d . . . A 4
C26 C 0.5497(4) -0.2132(5) 0.8511(3) 0.029(2) Uani 1 1 d . . . A 4
C24 C 0.6543(3) -0.0920(5) 0.7632(3) 0.0253(18) Uani 1 1 d . . . A 4
C18 C 0.8047(4) 0.0411(6) 0.6287(3) 0.0331(19) Uani 1 1 d . . . A 4
C19 C 0.7740(4) -0.0530(6) 0.6555(3) 0.033(2) Uani 1 1 d . . . A 4
C20 C 0.7917(4) -0.1535(6) 0.6387(4) 0.036(2) Uani 1 1 d . . . A 4
H20 H 0.823140 -0.163104 0.610324 0.044 Uiso 1 1 calc R U . A 4
C27 C 0.5014(3) -0.1890(5) 0.8941(3) 0.0267(18) Uani 1 1 d . . . A 4
C21 C 0.7632(4) -0.2386(6) 0.6634(4) 0.047(2) Uani 1 1 d . . . A 4
H21 H 0.774192 -0.308188 0.652169 0.056 Uiso 1 1 calc R U . A 4
C22 C 0.7179(4) -0.2222(6) 0.7055(4) 0.039(2) Uani 1 1 d . . . A 4
H22 H 0.698414 -0.280100 0.724104 0.047 Uiso 1 1 calc R U . A 4
C25 C 0.5638(4) -0.3263(5) 0.8362(4) 0.042(2) Uani 1 1 d . . . A 4
H25A H 0.548669 -0.340828 0.797898 0.063 Uiso 1 1 calc R U . A 4
H25B H 0.542092 -0.373204 0.862791 0.063 Uiso 1 1 calc R U . A 4
H25C H 0.609869 -0.338543 0.838081 0.063 Uiso 1 1 calc R U . A 4
C17 C 0.8095(5) 0.2264(7) 0.6303(4) 0.057(3) Uani 1 1 d . . . A 4
H17A H 0.855745 0.224283 0.636110 0.085 Uiso 1 1 calc R U . A 4
H17B H 0.791626 0.287295 0.650193 0.085 Uiso 1 1 calc R U . A 4
H17C H 0.800445 0.232682 0.589921 0.085 Uiso 1 1 calc R U . A 4
C28 C 0.4591(4) -0.2690(6) 0.9099(4) 0.034(2) Uani 1 1 d . . . A 4
H28 H 0.461700 -0.334301 0.890326 0.041 Uiso 1 1 calc R U . A 4
C31 C 0.4525(3) -0.0836(6) 0.9673(3) 0.0290(19) Uani 1 1 d . . . A 4
H31 H 0.450574 -0.020657 0.988962 0.035 Uiso 1 1 calc R U . A 4
C29 C 0.4142(4) -0.2600(6) 0.9512(4) 0.039(2) Uani 1 1 d . . . A 4
H29 H 0.385692 -0.316133 0.959401 0.046 Uiso 1 1 calc R U . A 4
C30 C 0.4120(4) -0.1661(6) 0.9808(3) 0.036(2) Uani 1 1 d . . . A 4
H30 H 0.382265 -0.158094 1.010683 0.043 Uiso 1 1 calc R U . A 4
O16 O 0.7863(3) 0.1548(4) 0.9881(3) 0.060(2) Uani 1 1 d . . . A 4
N13 N 0.7333(4) 1.0034(6) 0.1050(4) 0.067(2) Uani 1 1 d . . . B 4
C66 C 0.7676(4) 0.9665(7) 0.0761(4) 0.040(2) Uani 1 1 d . . . B 4
C65 C 0.8111(4) 0.9193(7) 0.0372(4) 0.059(3) Uani 1 1 d . . . B 4
H65A H 0.792479 0.854294 0.022108 0.089 Uiso 1 1 calc R U . B 4
H65B H 0.851068 0.902620 0.056674 0.089 Uiso 1 1 calc R U . B 4
H65C H 0.819651 0.968480 0.006319 0.089 Uiso 1 1 calc R U . B 4
N8 N 0.7486(3) 0.3248(4) 0.7717(3) 0.0248(15) Uani 1 1 d . . . A 4
C9 C 0.8291(4) -0.3347(5) 0.8230(4) 0.045(2) Uani 1 1 d . . . A 4
H9A H 0.787946 -0.337514 0.842343 0.068 Uiso 1 1 calc R U . A 4
H9B H 0.862168 -0.364889 0.847265 0.068 Uiso 1 1 calc R U . A 4
H9C H 0.826661 -0.375186 0.787867 0.068 Uiso 1 1 calc R U . A 4
C1A C 0.5408(13) 0.1517(19) 1.0842(12) 0.047(3) Uani 0.3 1 d . . P C 1
C1B C 0.5849(7) 0.2302(9) 1.0352(6) 0.047(3) Uani 0.7 1 d . . P D 2

loop_
_atom_site_aniso_label
_atom_site_aniso_U_11
_atom_site_aniso_U_22
_atom_site_aniso_U_33
_atom_site_aniso_U_23
_atom_site_aniso_U_13
_atom_site_aniso_U_12
Mn1 0.0316(7) 0.0148(6) 0.0271(7) -0.0017(6) -0.0023(5) -0.0020(5)
Mn4 0.0282(6) 0.0118(5) 0.0332(7) 0.0006(6) -0.0030(6) -0.0008(4)
Mn2 0.0343(7) 0.0110(5) 0.0296(7) -0.0003(6) -0.0002(6) -0.0005(4)
Mn3 0.0377(7) 0.0131(6) 0.0275(7) -0.0008(6) -0.0011(6) 0.0015(5)
O14 0.045(4) 0.017(3) 0.046(4) 0.000(2) -0.011(3) 0.000(3)
O15 0.034(3) 0.011(3) 0.033(3) -0.002(2) -0.001(2) -0.001(2)
O13 0.039(3) 0.022(3) 0.043(4) -0.001(3) -0.011(3) -0.003(2)
C5 0.029(5) 0.024(4) 0.040(5) 0.009(4) 0.003(4) -0.005(4)
N12 0.028(4) 0.014(4) 0.025(4) -0.003(3) 0.002(3) -0.003(3)
N10 0.030(4) 0.014(3) 0.028(4) 0.000(3) 0.000(3) 0.002(3)
N11 0.030(4) 0.016(3) 0.028(4) 0.003(3) -0.002(3) -0.001(3)
C54 0.029(4) 0.013(3) 0.026(5) -0.005(3) 0.000(4) 0.001(3)
C56 0.027(5) 0.012(4) 0.027(4) 0.001(3) 0.007(4) -0.005(3)
C55 0.029(4) 0.012(3) 0.024(4) -0.003(4) 0.006(4) 0.000(3)
C57 0.037(5) 0.015(4) 0.062(6) 0.000(4) -0.015(5) -0.004(4)
C59 0.023(4) 0.026(4) 0.024(4) -0.002(3) 0.000(3) -0.001(3)
C51 0.030(5) 0.019(4) 0.021(4) -0.005(3) 0.007(4) 0.000(3)
C53 0.040(5) 0.010(3) 0.038(5) -0.003(3) 0.006(4) 0.003(3)
C52 0.026(4) 0.026(4) 0.030(5) 0.004(4) 0.000(4) 0.007(3)
C58 0.041(5) 0.018(4) 0.030(5) -0.008(3) 0.010(4) -0.008(4)
C64 0.045(6) 0.031(5) 0.032(5) -0.005(4) -0.017(5) -0.004(4)
C49 0.055(6) 0.027(5) 0.056(6) -0.005(4) -0.024(5) -0.008(4)
C63 0.064(7) 0.026(5) 0.055(6) -0.002(4) -0.027(5) 0.001(4)
C61 0.040(5) 0.038(5) 0.055(6) -0.011(4) -0.009(5) -0.015(4)
C62 0.062(7) 0.046(6) 0.058(6) -0.005(5) -0.021(5) -0.003(5)
C60 0.036(5) 0.022(4) 0.045(5) -0.003(4) 0.002(4) -0.009(4)
O10 0.039(3) 0.018(3) 0.039(3) 0.003(2) -0.009(3) -0.002(2)
O11 0.028(3) 0.012(3) 0.034(3) -0.001(2) -0.006(2) -0.001(2)
O9 0.034(3) 0.023(3) 0.030(3) 0.003(2) -0.013(3) 0.002(2)
O12 0.056(4) 0.024(3) 0.056(4) 0.002(3) -0.029(3) 0.002(3)
N9 0.027(4) 0.024(4) 0.026(4) 0.002(3) -0.004(3) 0.000(3)
N7 0.024(3) 0.013(3) 0.028(4) 0.003(3) 0.000(3) 0.002(3)
C39 0.019(4) 0.016(3) 0.023(4) 0.002(4) 0.001(4) -0.003(3)
C42 0.016(4) 0.020(4) 0.025(4) -0.001(3) 0.002(3) -0.001(3)
C36 0.032(5) 0.021(4) 0.024(4) 0.001(3) -0.006(4) 0.004(3)
C41 0.045(5) 0.021(4) 0.056(6) 0.001(4) -0.014(5) -0.002(4)
C38 0.035(5) 0.016(4) 0.039(5) 0.001(3) 0.003(4) -0.001(3)
C45 0.037(5) 0.037(5) 0.042(6) -0.004(4) -0.008(4) 0.013(4)
C37 0.036(5) 0.022(4) 0.033(4) -0.005(4) -0.006(4) -0.006(4)
C43 0.026(4) 0.024(4) 0.027(4) 0.000(3) 0.005(3) 0.002(3)
C34 0.028(5) 0.026(4) 0.031(5) 0.001(4) 0.004(4) 0.000(4)
C35 0.025(4) 0.018(4) 0.026(4) -0.003(3) 0.000(4) -0.001(3)
C48 0.027(5) 0.033(5) 0.027(5) -0.003(4) 0.001(4) -0.001(4)
C44 0.037(5) 0.025(4) 0.030(5) -0.005(3) -0.005(4) 0.008(3)
C47 0.043(6) 0.032(5) 0.040(6) -0.007(4) -0.006(5) -0.008(4)
C33 0.053(6) 0.037(5) 0.040(5) 0.010(4) -0.009(4) 0.012(4)
C46 0.034(5) 0.053(6) 0.039(5) -0.008(4) -0.016(4) 0.010(4)
C50 0.030(5) 0.025(4) 0.029(5) 0.001(4) 0.002(4) 0.002(4)
C40 0.022(4) 0.019(4) 0.027(4) 0.001(3) 0.003(4) -0.001(3)
C7 0.029(5) 0.014(4) 0.027(5) 0.002(4) -0.003(4) -0.001(3)
C8 0.024(4) 0.017(4) 0.031(5) 0.004(3) -0.008(4) 0.001(3)
C10 0.033(5) 0.019(4) 0.038(5) 0.002(3) -0.006(4) -0.001(4)
C3 0.030(5) 0.025(4) 0.025(4) 0.001(3) -0.009(4) 0.008(3)
C4 0.026(4) 0.034(5) 0.034(5) 0.006(4) 0.003(4) 0.003(4)
C16 0.024(4) 0.016(4) 0.034(5) -0.002(3) -0.011(4) -0.002(3)
C11 0.029(5) 0.020(4) 0.039(5) -0.003(4) -0.006(4) -0.002(3)
C14 0.043(6) 0.032(5) 0.054(6) -0.012(4) 0.013(5) 0.001(4)
C12 0.047(6) 0.020(4) 0.050(6) -0.004(4) 0.007(5) 0.000(4)
C6 0.031(5) 0.021(4) 0.036(5) 0.003(3) -0.006(4) -0.002(3)
C13 0.050(6) 0.025(5) 0.072(7) 0.001(5) 0.016(5) 0.013(4)
C15 0.032(5) 0.025(4) 0.041(5) 0.001(4) 0.002(4) -0.005(4)
C2 0.077(7) 0.041(6) 0.027(5) -0.008(4) -0.022(5) 0.029(5)
O3 0.039(3) 0.014(3) 0.030(3) 0.005(2) 0.000(3) 0.000(2)
O1 0.071(4) 0.024(3) 0.034(3) -0.001(3) 0.003(3) 0.005(3)
O2 0.062(4) 0.045(4) 0.034(4) -0.007(3) 0.008(3) 0.001(3)
O4 0.036(3) 0.016(3) 0.037(3) 0.001(2) -0.002(3) -0.002(2)
N2 0.031(4) 0.016(3) 0.035(4) 0.001(3) -0.001(3) -0.001(3)
N3 0.030(4) 0.015(3) 0.033(3) 0.002(4) -0.001(4) -0.002(2)
N1 0.035(4) 0.016(3) 0.028(4) 0.002(3) -0.007(3) 0.003(3)
N6 0.034(4) 0.016(3) 0.029(4) 0.003(3) 0.004(4) -0.004(2)
N5 0.034(4) 0.015(3) 0.042(4) 0.001(3) 0.008(3) -0.002(3)
N4 0.031(4) 0.020(3) 0.028(4) -0.006(3) -0.001(3) 0.000(3)
O7 0.034(3) 0.013(3) 0.031(3) 0.000(2) 0.002(3) 0.000(2)
O5 0.053(4) 0.023(3) 0.044(4) 0.000(3) 0.017(3) -0.004(3)
O8 0.034(3) 0.017(3) 0.031(3) 0.001(2) 0.001(3) -0.002(2)
O6 0.052(4) 0.049(4) 0.047(4) -0.008(3) 0.021(3) -0.003(3)
C32 0.031(4) 0.019(4) 0.031(5) 0.006(3) -0.007(4) 0.002(3)
C23 0.028(5) 0.023(5) 0.038(5) -0.007(4) -0.006(4) -0.002(3)
C26 0.036(5) 0.015(4) 0.036(5) -0.002(3) 0.000(4) -0.002(4)
C24 0.029(4) 0.016(4) 0.031(5) -0.006(3) -0.008(4) 0.007(3)
C18 0.033(5) 0.032(5) 0.034(5) -0.008(4) -0.001(4) 0.004(4)
C19 0.031(5) 0.033(5) 0.035(5) -0.009(4) -0.003(4) -0.002(4)
C20 0.032(5) 0.034(5) 0.043(5) -0.015(4) 0.000(4) 0.003(4)
C27 0.032(5) 0.016(4) 0.033(5) 0.005(3) -0.003(4) 0.003(3)
C21 0.045(6) 0.026(5) 0.070(7) -0.017(4) -0.003(5) 0.005(4)
C22 0.040(5) 0.017(4) 0.061(6) -0.013(4) 0.006(5) 0.003(4)
C25 0.060(6) 0.015(3) 0.051(5) -0.005(5) 0.016(6) -0.006(3)
C17 0.073(8) 0.030(5) 0.067(8) 0.011(5) 0.030(6) -0.007(5)
C28 0.042(5) 0.016(4) 0.043(5) 0.002(4) -0.001(4) -0.011(4)
C31 0.028(5) 0.029(4) 0.031(5) 0.010(3) -0.001(4) 0.003(4)
C29 0.043(6) 0.030(5) 0.043(6) 0.005(4) 0.002(5) -0.011(4)
C30 0.031(5) 0.040(5) 0.038(5) 0.012(4) 0.000(4) 0.004(4)
O16 0.087(5) 0.017(3) 0.075(5) -0.005(3) -0.048(4) 0.004(3)
N13 0.061(6) 0.060(5) 0.080(7) -0.009(5) -0.009(5) -0.002(5)
C66 0.039(5) 0.050(6) 0.032(5) 0.000(4) 0.002(4) 0.003(5)
C65 0.064(7) 0.048(6) 0.065(7) -0.015(5) -0.017(6) 0.011(5)
N8 0.026(4) 0.017(3) 0.031(4) 0.001(3) -0.004(3) 0.000(3)
C9 0.074(6) 0.014(4) 0.048(6) 0.000(4) 0.019(5) 0.005(4)
C1A 0.061(9) 0.027(6) 0.052(8) -0.011(6) 0.012(7) 0.016(6)
C1B 0.061(9) 0.027(6) 0.052(8) -0.011(6) 0.012(7) 0.016(6)

loop_
_atom_type_symbol
_atom_type_description
_atom_type_scat_dispersion_real
_atom_type_scat_dispersion_imag
_atom_type_scat_source
C C 0.0033 0.0016 'International Tables Vol C Tables 4.2.6.8 and 6.1.1.4'
N N 0.0061 0.0033 'International Tables Vol C Tables 4.2.6.8 and 6.1.1.4'
O O 0.0106 0.0060 'International Tables Vol C Tables 4.2.6.8 and 6.1.1.4'
Mn Mn 0.3368 0.7283 'International Tables Vol C Tables 4.2.6.8 and 6.1.1.4'
H H 0.0000 0.0000 'International Tables Vol C Tables 4.2.6.8 and 6.1.1.4'

loop_
_geom_angle_atom_site_label_1
_geom_angle_atom_site_label_2
_geom_angle_atom_site_label_3
_geom_angle
O12 Mn1 O11 156.3(2)
O12 Mn1 O7 97.6(2)
O11 Mn1 O7 93.21(18)
O12 Mn1 N9 82.7(2)
O11 Mn1 N9 74.2(2)
O7 Mn1 N9 128.6(2)
O12 Mn1 N4 107.3(2)
O11 Mn1 N4 95.8(2)
O7 Mn1 N4 75.0(2)
N9 Mn1 N4 153.9(2)
O12 Mn1 O5 98.0(2)
O11 Mn1 O5 86.69(19)
O7 Mn1 O5 140.36(18)
N9 Mn1 O5 89.4(2)
N4 Mn1 O5 65.6(2)
O4 Mn4 O3 151.36(19)
O4 Mn4 N3 82.6(2)
O3 Mn4 N3 73.6(2)
O4 Mn4 O11 92.30(19)
O3 Mn4 O11 90.70(17)
N3 Mn4 O11 129.2(2)
O4 Mn4 N7 112.2(2)
O3 Mn4 N7 95.9(2)
N3 Mn4 N7 154.4(3)
O11 Mn4 N7 72.87(19)
O4 Mn4 O10 103.2(2)
O3 Mn4 O10 92.29(19)
N3 Mn4 O10 89.2(2)
O11 Mn4 O10 140.51(17)
N7 Mn4 O10 67.65(18)
O8 Mn2 O7 150.90(18)
O8 Mn2 N6 82.9(2)
O7 Mn2 N6 73.1(2)
O8 Mn2 O15 93.24(18)
O7 Mn2 O15 90.28(18)
N6 Mn2 O15 130.9(2)
O8 Mn2 N10 110.7(2)
O7 Mn2 N10 97.9(2)
N6 Mn2 N10 153.6(2)
O15 Mn2 N10 72.5(2)
O8 Mn2 O14 101.47(19)
O7 Mn2 O14 93.72(19)
N6 Mn2 O14 87.1(2)
O15 Mn2 O14 140.89(17)
N10 Mn2 O14 68.39(19)
O16 Mn3 O15 154.8(2)
O16 Mn3 O3 93.9(2)
O15 Mn3 O3 93.66(18)
O16 Mn3 N12 82.7(2)
O15 Mn3 N12 74.3(2)
O3 Mn3 N12 131.7(2)
O16 Mn3 N1 111.1(2)
O15 Mn3 N1 94.1(2)
O3 Mn3 N1 73.6(2)
N12 Mn3 N1 151.7(2)
O16 Mn3 O1 102.3(3)
O15 Mn3 O1 86.53(18)
O3 Mn3 O1 140.92(18)
N12 Mn3 O1 85.9(2)
N1 Mn3 O1 67.4(2)
C50 O14 Mn2 113.3(5)
C56 O15 Mn3 113.2(4)
C56 O15 Mn2 117.3(5)
Mn3 O15 Mn2 128.6(2)
C50 O13 C49 116.5(6)
C6 C5 C4 120.1(7)
C58 N12 N11 115.7(6)
C58 N12 Mn3 130.6(5)
N11 N12 Mn3 113.7(4)
C51 N10 C55 119.3(6)
C51 N10 Mn2 123.3(5)
C55 N10 Mn2 117.3(5)
C56 N11 N12 112.1(6)
C53 C54 C55 119.7(7)
N11 C56 O15 126.5(7)
N11 C56 C55 116.1(6)
O15 C56 C55 117.4(6)
N10 C55 C54 121.0(7)
N10 C55 C56 115.1(5)
C54 C55 C56 123.8(6)
C60 C59 C64 116.9(7)
C60 C59 C58 117.6(7)
C64 C59 C58 125.5(7)
N10 C51 C52 122.6(7)
N10 C51 C50 112.3(6)
C52 C51 C50 125.1(7)
C54 C53 C52 118.9(6)
C51 C52 C53 118.4(7)
N12 C58 C59 120.7(7)
N12 C58 C57 119.1(7)
C59 C58 C57 120.2(7)
O16 C64 C63 118.0(8)
O16 C64 C59 123.7(7)
C63 C64 C59 118.2(8)
C62 C63 C64 123.5(8)
C60 C61 C62 119.0(8)
C63 C62 C61 118.8(8)
C61 C60 C59 123.5(8)
C34 O10 Mn4 113.7(5)
C40 O11 Mn1 113.1(4)
C40 O11 Mn4 117.5(4)
Mn1 O11 Mn4 129.0(2)
C34 O9 C33 115.9(6)
C48 O12 Mn1 135.5(5)
C42 N9 N8 113.6(6)
C42 N9 Mn1 132.1(5)
N8 N9 Mn1 114.3(4)
C39 N7 C35 117.9(6)
C39 N7 Mn4 117.5(5)
C35 N7 Mn4 124.5(4)
N7 C39 C38 122.1(7)
N7 C39 C40 114.0(6)
C38 C39 C40 123.9(6)
N9 C42 C43 120.5(6)
N9 C42 C41 121.0(7)
C43 C42 C41 118.6(6)
C35 C36 C37 118.3(7)
C39 C38 C37 119.9(7)
C44 C45 C46 118.2(8)
C38 C37 C36 118.9(7)
C44 C43 C48 117.1(7)
C44 C43 C42 118.6(6)
C48 C43 C42 124.3(6)
O10 C34 O9 125.5(7)
O10 C34 C35 122.3(7)
O9 C34 C35 112.1(6)
N7 C35 C36 122.9(6)
N7 C35 C34 111.7(6)
C36 C35 C34 125.4(7)
O12 C48 C47 117.7(7)
O12 C48 C43 124.8(7)
C47 C48 C43 117.4(7)
C45 C44 C43 124.0(7)
C46 C47 C48 123.2(8)
C47 C46 C45 120.0(8)
O14 C50 O13 125.0(7)
O14 C50 C51 122.5(7)
O13 C50 C51 112.4(6)
O11 C40 N8 127.1(7)
O11 C40 C39 117.9(6)
N8 C40 C39 115.0(6)
N1 C7 C6 121.8(7)
N1 C7 C8 114.5(7)
C6 C7 C8 123.7(7)
O3 C8 N2 126.6(7)
O3 C8 C7 117.4(6)
N2 C8 C7 116.0(6)
N3 C10 C11 121.3(6)
N3 C10 C9 119.8(7)
C11 C10 C9 118.9(7)
N1 C3 C4 123.2(7)
N1 C3 C2 115.3(7)
C4 C3 C2 121.5(8)
C3 C4 C5 117.6(7)
O4 C16 C15 117.9(7)
O4 C16 C11 124.5(7)
C15 C16 C11 117.6(7)
C12 C11 C16 117.3(7)
C12 C11 C10 118.7(7)
C16 C11 C10 123.9(7)
C15 C14 C13 119.3(8)
C13 C12 C11 122.7(8)
C5 C6 C7 118.9(7)
C12 C13 C14 119.6(8)
C14 C15 C16 123.2(8)
O2 C2 O1 123.5(8)
O2 C2 C3 120.4(9)
O1 C2 C3 116.0(9)
C8 O3 Mn4 113.2(4)
C8 O3 Mn3 117.9(5)
Mn4 O3 Mn3 128.8(2)
C2 O1 Mn3 116.1(5)
C16 O4 Mn4 129.6(5)
C8 N2 N3 110.9(6)
C10 N3 N2 114.9(5)
C10 N3 Mn4 129.4(5)
N2 N3 Mn4 115.6(4)
C7 N1 C3 118.3(6)
C7 N1 Mn3 116.5(5)
C3 N1 Mn3 125.2(5)
C26 N6 N5 113.4(5)
C26 N6 Mn2 130.6(5)
N5 N6 Mn2 115.9(4)
C24 N5 N6 110.8(5)
C19 N4 C23 118.3(6)
C19 N4 Mn1 126.8(5)
C23 N4 Mn1 114.8(5)
C24 O7 Mn1 117.6(5)
C24 O7 Mn2 113.7(5)
Mn1 O7 Mn2 128.6(2)
C18 O5 C17 113.7(6)
C18 O5 Mn1 120.7(5)
C17 O5 Mn1 125.6(5)
C32 O8 Mn2 129.9(4)
O8 C32 C31 118.3(6)
O8 C32 C27 124.1(7)
C31 C32 C27 117.6(7)
N4 C23 C22 122.1(8)
N4 C23 C24 114.7(7)
C22 C23 C24 123.2(8)
N6 C26 C27 119.7(6)
N6 C26 C25 120.4(7)
C27 C26 C25 119.8(7)
N5 C24 O7 126.5(7)
N5 C24 C23 115.8(6)
O7 C24 C23 117.7(7)
O6 C18 O5 124.8(8)
O6 C18 C19 126.0(7)
O5 C18 C19 109.2(7)
N4 C19 C20 122.8(8)
N4 C19 C18 117.5(7)
C20 C19 C18 119.6(8)
C21 C20 C19 119.0(8)
C28 C27 C32 117.1(7)
C28 C27 C26 118.1(7)
C32 C27 C26 124.7(7)
C20 C21 C22 119.2(8)
C23 C22 C21 118.5(8)
C29 C28 C27 124.7(7)
C30 C31 C32 122.1(7)
C28 C29 C30 117.5(7)
C29 C30 C31 120.8(8)
C64 O16 Mn3 134.3(6)
N13 C66 C65 178.5(10)
C40 N8 N9 111.2(6)

loop_
_geom_bond_atom_site_label_1
_geom_bond_atom_site_label_2
_geom_bond_distance
Mn1 O12 2.000(6)
Mn1 O11 2.131(5)
Mn1 O7 2.133(5)
Mn1 N9 2.204(7)
Mn1 N4 2.214(6)
Mn1 O5 2.492(5)
Mn4 O4 2.012(5)
Mn4 O3 2.140(5)
Mn4 N3 2.203(5)
Mn4 O11 2.206(5)
Mn4 N7 2.221(5)
Mn4 O10 2.517(5)
Mn2 O8 2.028(5)
Mn2 O7 2.156(5)
Mn2 N6 2.195(5)
Mn2 O15 2.225(5)
Mn2 N10 2.234(5)
Mn2 O14 2.484(5)
Mn3 O16 2.006(6)
Mn3 O15 2.126(5)
Mn3 O3 2.166(5)
Mn3 N12 2.215(6)
Mn3 N1 2.231(6)
Mn3 O1 2.509(6)
O14 C50 1.214(8)
O15 C56 1.310(8)
O13 C50 1.321(9)
O13 C49 1.455(8)
C5 C6 1.364(10)
C5 C4 1.378(10)
N12 C58 1.313(9)
N12 N11 1.404(8)
N10 C51 1.336(9)
N10 C55 1.336(8)
N11 C56 1.305(8)
C54 C53 1.369(10)
C54 C55 1.391(8)
C56 C55 1.467(11)
C57 C58 1.499(9)
C59 C60 1.405(10)
C59 C64 1.422(11)
C59 C58 1.453(10)
C51 C52 1.374(9)
C51 C50 1.490(10)
C53 C52 1.392(10)
C64 O16 1.303(9)
C64 C63 1.390(11)
C63 C62 1.370(11)
C61 C60 1.367(11)
C61 C62 1.391(11)
O10 C34 1.209(8)
O11 C40 1.293(8)
O9 C34 1.330(8)
O9 C33 1.453(8)
O12 C48 1.301(9)
N9 C42 1.311(9)
N9 N8 1.401(8)
N7 C39 1.337(8)
N7 C35 1.361(8)
C39 C38 1.375(9)
C39 C40 1.478(10)
C42 C43 1.463(10)
C42 C41 1.518(9)
C36 C35 1.373(9)
C36 C37 1.390(10)
C38 C37 1.377(10)
C45 C44 1.360(10)
C45 C46 1.399(11)
C43 C44 1.413(9)
C43 C48 1.432(10)
C34 C35 1.487(10)
C48 C47 1.405(11)
C47 C46 1.362(11)
C40 N8 1.315(8)
C7 N1 1.329(10)
C7 C6 1.389(10)
C7 C8 1.482(11)
C8 O3 1.308(8)
C8 N2 1.313(9)
C10 N3 1.303(9)
C10 C11 1.440(10)
C10 C9 1.526(9)
C3 N1 1.346(9)
C3 C4 1.373(10)
C3 C2 1.490(10)
C16 O4 1.313(8)
C16 C15 1.408(10)
C16 C11 1.433(10)
C11 C12 1.420(10)
C14 C15 1.361(10)
C14 C13 1.401(11)
C12 C13 1.363(11)
C2 O2 1.250(11)
C2 O1 1.310(10)
N2 N3 1.393(9)
N6 C26 1.304(9)
N6 N5 1.411(8)
N5 C24 1.301(9)
N4 C19 1.335(10)
N4 C23 1.346(10)
O7 C24 1.302(7)
O5 C18 1.347(9)
O5 C17 1.460(10)
O8 C32 1.315(8)
O6 C18 1.177(9)
C32 C31 1.396(10)
C32 C27 1.434(10)
C23 C22 1.392(10)
C23 C24 1.479(11)
C26 C27 1.470(10)
C26 C25 1.507(9)
C18 C19 1.498(11)
C19 C20 1.386(10)
C20 C21 1.366(11)
C27 C28 1.400(9)
C21 C22 1.394(11)
C28 C29 1.365(11)
C31 C30 1.385(10)
C29 C30 1.383(10)
N13 C66 1.099(10)
C66 C65 1.430(12)
